data_2021794
loop_
_publ_author_name
'Shorunov, Sergey V.'
'Bermeshev, Maxim V.'
'Demchuk, Dmitry V.'
'Nelyubina, Yulia V.'

_publ_section_title
;
 Synthesis and structure of 2,4,6-tricyclobutyl-1,3,5-trioxane
;
_journal_coeditor_code KQ2025
_journal_issue 11
_journal_name_full 'Acta Crystallographica Section E Crystallographic Communications'
_journal_page_first 1578
_journal_paper_doi 10.1107/S205698901900896X
_journal_volume 75
_journal_year 2019
_chemical_formula_iupac 'C15 H24 O3'
_chemical_formula_moiety 'C15 H24 O3'
_chemical_formula_sum 'C15 H24 O3'
_chemical_formula_weight 252.34
_chemical_name_systematic
;
2,4,6-Tricyclobutyl-1,3,5-trioxane
;
_space_group_crystal_system hexagonal
_space_group_IT_number 185
_space_group_name_Hall 'P 6c -2'
_space_group_name_H-M_alt 'P 63 c m'
_symmetry_space_group_name_Hall 'P 6c -2'
_symmetry_space_group_name_H-M 'P 63 c m'
_atom_sites_solution_hydrogens geom
_audit_creation_method SHELXL-2014/6
_cell_angle_alpha 90
_cell_angle_beta 90
_cell_angle_gamma 120
_cell_formula_units_Z 2
_cell_length_a 9.9966(12)
_cell_length_b 9.9966(12)
_cell_length_c 7.9461(10)
_cell_measurement_reflns_used 7859
_cell_measurement_temperature 120(2)
_cell_measurement_theta_max 30
_cell_measurement_theta_min 3
_cell_volume 687.68(15)
_computing_cell_refinement
;
SAINT (Bruker, 2008)
;
_computing_data_collection
;
APEX2 (Bruker, 2008)
;
_computing_data_reduction
;
SAINT (Bruker, 2008)
;
_computing_molecular_graphics
;
<i>SHELXL2014/6</i> (Sheldrick, 2015b)
;
_computing_publication_material
;
<i>SHELXL2014/6</i> (Sheldrick, 2015b)
;
_computing_structure_refinement
;
<i>SHELXL2014/6</i> (Sheldrick, 2015b)
;
_computing_structure_solution
;
<i>SHELXT</i> (Sheldrick, 2015a)
;
_diffrn_ambient_temperature 120(2)
_diffrn_measured_fraction_theta_full 1.000
_diffrn_measured_fraction_theta_max 1.000
_diffrn_measurement_device_type 'Bruker APEXII DUO CCD area detector'
_diffrn_measurement_method 'phi and omega scans'
_diffrn_radiation_type MoK\a
_diffrn_radiation_wavelength 0.71073
_diffrn_reflns_av_R_equivalents 0.0255
_diffrn_reflns_av_unetI/netI 0.0113
_diffrn_reflns_limit_h_max 13
_diffrn_reflns_limit_h_min -13
_diffrn_reflns_limit_k_max 13
_diffrn_reflns_limit_k_min -13
_diffrn_reflns_limit_l_max 10
_diffrn_reflns_limit_l_min -10
_diffrn_reflns_number 7859
_diffrn_reflns_theta_full 25.242
_diffrn_reflns_theta_max 28.961
_diffrn_reflns_theta_min 2.353
_exptl_absorpt_coefficient_mu 0.083
_exptl_absorpt_correction_T_max 0.7461
_exptl_absorpt_correction_T_min 0.7005
_exptl_absorpt_correction_type multi-scan
_exptl_absorpt_process_details
;
(<i>SADABS</i>; Bruker, 2008)
;
_exptl_crystal_colour colorless
_exptl_crystal_density_diffrn 1.219
_exptl_crystal_description prism
_exptl_crystal_F_000 276
_exptl_crystal_size_max 0.300
_exptl_crystal_size_mid 0.250
_exptl_crystal_size_min 0.200
_refine_diff_density_max 0.363
_refine_diff_density_min -0.223
_refine_ls_abs_structure_details 'Refined as an inversion twin'
_refine_ls_extinction_method none
_refine_ls_goodness_of_fit_ref 1.026
_refine_ls_hydrogen_treatment constr
_refine_ls_matrix_type full
_refine_ls_number_parameters 35
_refine_ls_number_reflns 671
_refine_ls_number_restraints 1
_refine_ls_restrained_S_all 1.025
_refine_ls_R_factor_all 0.0417
_refine_ls_R_factor_gt 0.0406
_refine_ls_shift/su_max 0.000
_refine_ls_shift/su_mean 0.000
_refine_ls_structure_factor_coef Fsqd
_refine_ls_weighting_details 'w=1/[\s^2^(Fo^2^)+(0.0819P)^2^+0.1148P] where P=(Fo^2^+2Fc^2^)/3'
_refine_ls_weighting_scheme calc
_refine_ls_wR_factor_gt 0.1070
_refine_ls_wR_factor_ref 0.1083
_reflns_number_gt 645
_reflns_number_total 671
_reflns_threshold_expression 'I > 2\s(I)'
_cod_data_source_file kq2025sup1.cif
_cod_data_source_block Trioxane
_cod_original_cell_volume 687.68(19)
_cod_database_code 2021794
_shelx_space_group_comment
;
The symmetry employed for this shelxl refinement is uniquely defined
by the following loop, which should always be used as a source of
symmetry information in preference to the above space-group names.
They are only intended as comments.
;
_shelx_estimated_absorpt_t_min 0.976
_shelx_estimated_absorpt_t_max 0.984
_shelxl_version_number 2014/6

loop_
_space_group_symop_operation_xyz
'x, y, z'
'-y, x-y, z'
'-x+y, -x, z'
'-x, -y, z+1/2'
'y, -x+y, z+1/2'
'x-y, x, z+1/2'
'-y, -x, z+1/2'
'-x+y, y, z+1/2'
'x, x-y, z+1/2'
'y, x, z'
'x-y, -y, z'
'-x, -x+y, z'

loop_
_atom_site_type_symbol
_atom_site_label
_atom_site_fract_x
_atom_site_fract_y
_atom_site_fract_z
_atom_site_U_iso_or_equiv
_atom_site_adp_type
_atom_site_calc_flag
_atom_site_occupancy
O O1 0.0000 0.13467(13) 0.4774(2) 0.0133(4) Uani d 1
C C1 0.13482(17) 0.13482(17) 0.5351(3) 0.0120(5) Uani d 1
H H1A 0.1384 0.1384 0.6609 0.014 Uiso calc 1
C C2 0.2745(2) 0.2745(2) 0.4645(3) 0.0149(4) Uani d 1
H H2A 0.2716 0.2716 0.3387 0.018 Uiso calc 1
C C3 0.43522(17) 0.31060(18) 0.5281(3) 0.0198(4) Uani d 1
H H3A 0.4938 0.2852 0.4462 0.024 Uiso calc 1
H H3B 0.4334 0.2667 0.6403 0.024 Uiso calc 1
C C4 0.4839(2) 0.4839(2) 0.5319(4) 0.0192(5) Uani d 1
H H4A 0.5420 0.5420 0.4310 0.023 Uiso calc 1
H H4B 0.5377 0.5377 0.6365 0.023 Uiso calc 1

loop_
_atom_site_aniso_label
_atom_site_aniso_U_11
_atom_site_aniso_U_22
_atom_site_aniso_U_33
_atom_site_aniso_U_12
_atom_site_aniso_U_13
_atom_site_aniso_U_23
O1 0.0101(7) 0.0122(6) 0.0170(7) 0.0050(3) 0.000 0.0017(5)
C1 0.0113(7) 0.0113(7) 0.0135(9) 0.0057(6) -0.0016(7) -0.0016(7)
C2 0.0123(7) 0.0123(7) 0.0193(8) 0.0056(7) 0.0002(7) 0.0002(7)
C3 0.0118(6) 0.0142(7) 0.0339(8) 0.0068(6) -0.0022(7) -0.0008(8)
C4 0.0124(7) 0.0124(7) 0.0304(9) 0.0044(7) -0.0014(10) -0.0014(10)

loop_
_atom_type_symbol
_atom_type_description
_atom_type_scat_dispersion_real
_atom_type_scat_dispersion_imag
_atom_type_scat_source
C C 0.0033 0.0016 'International Tables Vol C Tables 4.2.6.8 and 6.1.1.4'
H H 0.0000 0.0000 'International Tables Vol C Tables 4.2.6.8 and 6.1.1.4'
O O 0.0106 0.0060 'International Tables Vol C Tables 4.2.6.8 and 6.1.1.4'

loop_
_geom_angle_atom_site_label_1
_geom_angle_atom_site_label_2
_geom_angle_atom_site_label_3
_geom_angle_site_symmetry_1
_geom_angle_site_symmetry_3
_geom_angle
_geom_angle_publ_flag
C1 O1 C1 . 2 110.23(18) y
O1 C1 O1 3 . 110.03(17) y
O1 C1 C2 3 . 108.66(11) ?
O1 C1 C2 . . 108.66(11) ?
O1 C1 H1A 3 . 109.8 ?
O1 C1 H1A . . 109.8 ?
C2 C1 H1A . . 109.8 ?
C1 C2 C3 . . 117.97(13) ?
C1 C2 C3 . 10 117.97(13) ?
C3 C2 C3 . 10 88.59(16) y
C1 C2 H2A . . 110.2 ?
C3 C2 H2A . . 110.2 ?
C3 C2 H2A 10 . 110.2 ?
C2 C3 C4 . . 88.62(11) y
C2 C3 H3A . . 113.9 ?
C4 C3 H3A . . 113.9 ?
C2 C3 H3B . . 113.9 ?
C4 C3 H3B . . 113.9 ?
H3A C3 H3B . . 111.1 ?
C3 C4 C3 . 10 88.39(15) ?
C3 C4 H4A . . 113.9 ?
C3 C4 H4A 10 . 113.9 ?
C3 C4 H4B . . 113.9 ?
C3 C4 H4B 10 . 113.9 ?
H4A C4 H4B . . 111.1 ?

loop_
_geom_bond_atom_site_label_1
_geom_bond_atom_site_label_2
_geom_bond_site_symmetry_2
_geom_bond_distance
_geom_bond_publ_flag
O1 C1 . 1.4229(13) y
O1 C1 2 1.4230(13) ?
C1 O1 3 1.4229(13) n
C1 C2 . 1.505(3) y
C1 H1A . 1.0000 ?
C2 C3 . 1.545(2) y
C2 C3 10 1.545(2) ?
C2 H2A . 1.0000 ?
C3 C4 . 1.548(2) y
C3 H3A . 0.9900 ?
C3 H3B . 0.9900 ?
C4 C3 10 1.548(2) ?
C4 H4A . 0.9900 ?
C4 H4B . 0.9900 ?

loop_
_geom_hbond_atom_site_label_D
_geom_hbond_atom_site_label_H
_geom_hbond_atom_site_label_A
_geom_hbond_site_symmetry_A
_geom_hbond_distance_DH
_geom_hbond_distance_HA
_geom_hbond_distance_DA
_geom_hbond_angle_DHA
C1 H1A O1 5 1.00 2.52 3.514(3) 177.1

loop_
_geom_torsion_atom_site_label_1
_geom_torsion_atom_site_label_2
_geom_torsion_atom_site_label_3
_geom_torsion_atom_site_label_4
_geom_torsion_site_symmetry_1
_geom_torsion_site_symmetry_4
_geom_torsion
C1 O1 C1 O1 2 3 58.4(3)
C1 O1 C1 C2 2 . 177.20(10)
O1 C1 C2 C3 3 . -67.9(2)
O1 C1 C2 C3 . . 172.39(15)
O1 C1 C2 C3 3 10 -172.39(15)
O1 C1 C2 C3 . 10 67.9(2)
C1 C2 C3 C4 . . -139.29(18)
C3 C2 C3 C4 10 . -18.09(19)
C2 C3 C4 C3 . 10 18.05(19)
